data_1529862
loop_
_publ_author_name
'Miao, Jinmin'
'Yang, Ke'
'Kurek, Martin'
'Ge, Haibo'

_publ_section_title
;
 Palladium-Catalyzed Site-Selective Fluorination of Unactivated C(sp(3))-H
 Bonds.
;
_journal_issue 15
_journal_name_full 'Organic letters'
_journal_page_first 3738
_journal_page_last 3741
_journal_paper_doi 10.1021/acs.orglett.5b01710
_journal_volume 17
_journal_year 2015
_chemical_formula_sum 'C25 H22 F N3 O3'
_chemical_formula_weight 431.46
_chemical_name_systematic
; 
 ? 
;
_space_group_IT_number 14
_symmetry_cell_setting monoclinic
_symmetry_space_group_name_Hall '-P 2yn'
_symmetry_space_group_name_H-M 'P 1 21/n 1'
_atom_sites_solution_hydrogens geom
_atom_sites_solution_primary direct
_atom_sites_solution_secondary difmap
_audit_creation_method SHELXL-97
_cell_angle_alpha 90.00
_cell_angle_beta 90.20(3)
_cell_angle_gamma 90.00
_cell_formula_units_Z 4
_cell_length_a 11.943(2)
_cell_length_b 12.618(3)
_cell_length_c 14.512(3)
_cell_measurement_reflns_used 25
_cell_measurement_temperature 293(2)
_cell_measurement_theta_max 13
_cell_measurement_theta_min 10
_cell_volume 2186.9(8)
_computing_structure_refinement 'SHELXL-97 (Sheldrick, 1997)'
_computing_structure_solution 'SHELXS-97 (Sheldrick, 1990)'
_diffrn_ambient_temperature 293(2)
_diffrn_measured_fraction_theta_full 0.997
_diffrn_measured_fraction_theta_max 0.997
_diffrn_measurement_device_type 'Nonius CAD4'
_diffrn_measurement_method \w/2\q
_diffrn_radiation_monochromator graphite
_diffrn_radiation_source 'fine-focus sealed tube'
_diffrn_radiation_type MoK\a
_diffrn_radiation_wavelength 0.71073
_diffrn_reflns_av_R_equivalents 0.0408
_diffrn_reflns_av_sigmaI/netI 0.0771
_diffrn_reflns_limit_h_max 14
_diffrn_reflns_limit_h_min 0
_diffrn_reflns_limit_k_max 15
_diffrn_reflns_limit_k_min 0
_diffrn_reflns_limit_l_max 17
_diffrn_reflns_limit_l_min -17
_diffrn_reflns_number 4229
_diffrn_reflns_theta_full 25.42
_diffrn_reflns_theta_max 25.42
_diffrn_reflns_theta_min 2.14
_diffrn_standards_decay_% 1
_diffrn_standards_interval_count 200
_diffrn_standards_interval_time 2h
_diffrn_standards_number 3
_exptl_absorpt_coefficient_mu 0.093
_exptl_absorpt_correction_T_max 0.9907
_exptl_absorpt_correction_T_min 0.9726
_exptl_absorpt_correction_type psi-scan
_exptl_crystal_colour colourless
_exptl_crystal_density_diffrn 1.310
_exptl_crystal_density_method 'not measured'
_exptl_crystal_description block
_exptl_crystal_F_000 904
_exptl_crystal_size_max 0.30
_exptl_crystal_size_mid 0.20
_exptl_crystal_size_min 0.10
_refine_diff_density_max 0.263
_refine_diff_density_min -0.189
_refine_diff_density_rms 0.043
_refine_ls_extinction_method none
_refine_ls_goodness_of_fit_ref 1.006
_refine_ls_hydrogen_treatment constr
_refine_ls_matrix_type full
_refine_ls_number_parameters 289
_refine_ls_number_reflns 4026
_refine_ls_number_restraints 0
_refine_ls_restrained_S_all 1.006
_refine_ls_R_factor_all 0.1521
_refine_ls_R_factor_gt 0.0676
_refine_ls_shift/su_max 0.000
_refine_ls_shift/su_mean 0.000
_refine_ls_structure_factor_coef Fsqd
_refine_ls_weighting_details 'calc w=1/[\s^2^(Fo^2^)+(0.0600P)^2^+0.0000P] where P=(Fo^2^+2Fc^2^)/3'
_refine_ls_weighting_scheme calc
_refine_ls_wR_factor_gt 0.1345
_refine_ls_wR_factor_ref 0.1626
_reflns_number_gt 1886
_reflns_number_total 4026
_reflns_threshold_expression >2sigma(I)
_cod_data_source_file ol5b01710_si_002.cif
_cod_data_source_block b
_cod_depositor_comments
;
The following automatic conversions were performed:

'_symmetry_cell_setting' value 'Monoclinic' changed to 'monoclinic'
according to
/usr/data/users/saulius/crontab/automatic-downloads/current/ACS/lib/dictionaries/cif_core.dic
dictionary named 'cif_core.dic' version 2.4.2 from 2011-04-26.

Automatic conversion script
Id: cif_fix_values 3271 2015-04-21 07:52:19Z andrius 
;
_cod_original_sg_symbol_H-M P21/N
_cod_database_code 1529862

loop_
_symmetry_equiv_pos_as_xyz
'x, y, z'
'-x+1/2, y+1/2, -z+1/2'
'-x, -y, -z'
'x-1/2, -y-1/2, z-1/2'

loop_
_atom_site_label
_atom_site_type_symbol
_atom_site_fract_x
_atom_site_fract_y
_atom_site_fract_z
_atom_site_U_iso_or_equiv
_atom_site_adp_type
_atom_site_occupancy
_atom_site_symmetry_multiplicity
_atom_site_calc_flag
_atom_site_refinement_flags
F F 0.1272(2) 0.27977(17) 0.58035(15) 0.0920(8) Uani 1 1 d .
N1 N -0.0435(2) 0.2021(2) 0.69179(18) 0.0545(8) Uani 1 1 d .
H1A H 0.0181 0.1870 0.6643 0.065 Uiso 1 1 calc R
O1 O -0.1344(2) 0.33307(19) 0.76674(18) 0.0739(8) Uani 1 1 d .
O2 O -0.0334(3) 0.5995(2) 0.66779(19) 0.0875(10) Uani 1 1 d .
C1 C 0.0294(3) 0.3826(3) 0.6874(3) 0.0721(12) Uani 1 1 d .
H1B H -0.0104 0.4174 0.6366 0.086 Uiso 1 1 calc R
N2 N 0.0340(2) 0.0267(2) 0.63148(18) 0.0547(8) Uani 1 1 d .
C2 C -0.0556(3) 0.3009(3) 0.7209(2) 0.0572(10) Uani 1 1 d .
N3 N 0.0402(2) 0.4668(2) 0.7547(2) 0.0580(8) Uani 1 1 d .
C3 C -0.1244(3) 0.1164(3) 0.7018(2) 0.0511(9) Uani 1 1 d .
O3 O 0.1183(3) 0.3715(2) 0.8732(2) 0.0966(10) Uani 1 1 d .
C4 C -0.1487(4) 0.0939(3) 0.8040(2) 0.0813(13) Uani 1 1 d .
H4A H -0.0804 0.0750 0.8349 0.122 Uiso 1 1 calc R
H4B H -0.2011 0.0365 0.8087 0.122 Uiso 1 1 calc R
H4C H -0.1798 0.1561 0.8322 0.122 Uiso 1 1 calc R
C5 C -0.2320(3) 0.1457(3) 0.6505(3) 0.0746(12) Uani 1 1 d .
H5A H -0.2153 0.1594 0.5870 0.112 Uiso 1 1 calc R
H5B H -0.2642 0.2079 0.6778 0.112 Uiso 1 1 calc R
H5C H -0.2843 0.0881 0.6546 0.112 Uiso 1 1 calc R
C6 C -0.0719(3) 0.0188(3) 0.6587(2) 0.0485(8) Uani 1 1 d .
C7 C -0.1317(3) -0.0743(3) 0.6494(2) 0.0611(10) Uani 1 1 d .
H7A H -0.2055 -0.0782 0.6691 0.073 Uiso 1 1 calc R
C8 C -0.0809(4) -0.1604(3) 0.6109(3) 0.0712(11) Uani 1 1 d .
H8A H -0.1202 -0.2234 0.6034 0.085 Uiso 1 1 calc R
C9 C 0.0288(4) -0.1532(3) 0.5833(2) 0.0693(11) Uani 1 1 d .
H9A H 0.0655 -0.2110 0.5577 0.083 Uiso 1 1 calc R
C10 C 0.0815(3) -0.0590(3) 0.5948(2) 0.0632(10) Uani 1 1 d .
H10A H 0.1557 -0.0539 0.5760 0.076 Uiso 1 1 calc R
C11 C 0.0099(3) 0.5698(3) 0.7382(3) 0.0573(10) Uani 1 1 d .
C12 C 0.0392(3) 0.6294(3) 0.8228(2) 0.0510(9) Uani 1 1 d .
C13 C 0.0292(3) 0.7351(3) 0.8416(3) 0.0692(11) Uani 1 1 d .
H13A H -0.0005 0.7822 0.7987 0.083 Uiso 1 1 calc R
C14 C 0.0659(4) 0.7692(4) 0.9290(3) 0.0833(14) Uani 1 1 d .
H14A H 0.0615 0.8406 0.9446 0.100 Uiso 1 1 calc R
C15 C 0.1081(4) 0.6973(5) 0.9912(3) 0.0916(15) Uani 1 1 d .
H15A H 0.1306 0.7212 1.0490 0.110 Uiso 1 1 calc R
C16 C 0.1182(3) 0.5920(4) 0.9711(3) 0.0810(13) Uani 1 1 d .
H16A H 0.1469 0.5441 1.0138 0.097 Uiso 1 1 calc R
C17 C 0.0844(3) 0.5599(3) 0.8853(2) 0.0574(10) Uani 1 1 d .
C18 C 0.0841(3) 0.4538(3) 0.8423(3) 0.0636(11) Uani 1 1 d .
C19 C 0.1355(4) 0.3557(3) 0.6463(3) 0.0792(13) Uani 1 1 d .
H19A H 0.1809 0.3247 0.6958 0.095 Uiso 1 1 calc R
C20 C 0.2006(3) 0.4484(3) 0.6113(2) 0.0558(10) Uani 1 1 d .
C21 C 0.1826(3) 0.4859(3) 0.5239(3) 0.0715(11) Uani 1 1 d .
H21A H 0.1344 0.4496 0.4845 0.086 Uiso 1 1 calc R
C22 C 0.2346(4) 0.5761(3) 0.4936(3) 0.0820(13) Uani 1 1 d .
H22A H 0.2219 0.6006 0.4340 0.098 Uiso 1 1 calc R
C23 C 0.3048(4) 0.6296(3) 0.5506(4) 0.0897(14) Uani 1 1 d .
H23A H 0.3393 0.6914 0.5305 0.108 Uiso 1 1 calc R
C24 C 0.3247(4) 0.5926(4) 0.6374(4) 0.0883(14) Uani 1 1 d .
H24A H 0.3730 0.6293 0.6764 0.106 Uiso 1 1 calc R
C25 C 0.2741(3) 0.5019(3) 0.6674(3) 0.0735(11) Uani 1 1 d .
H25A H 0.2895 0.4763 0.7262 0.088 Uiso 1 1 calc R

loop_
_atom_site_aniso_label
_atom_site_aniso_U_11
_atom_site_aniso_U_22
_atom_site_aniso_U_33
_atom_site_aniso_U_23
_atom_site_aniso_U_13
_atom_site_aniso_U_12
F 0.1078(19) 0.0722(15) 0.0962(17) -0.0391(13) 0.0430(14) -0.0283(14)
N1 0.0490(18) 0.0521(18) 0.0625(19) -0.0086(15) 0.0053(14) -0.0035(15)
O1 0.0640(17) 0.0672(17) 0.0907(19) -0.0202(15) 0.0190(15) 0.0007(15)
O2 0.111(2) 0.083(2) 0.0685(19) -0.0127(16) -0.0361(18) 0.0210(18)
C1 0.066(3) 0.056(2) 0.094(3) -0.032(2) 0.013(2) -0.009(2)
N2 0.056(2) 0.0580(19) 0.0497(18) -0.0087(15) -0.0006(15) -0.0006(16)
C2 0.055(2) 0.059(2) 0.058(2) -0.0104(19) 0.0050(19) 0.002(2)
N3 0.064(2) 0.0492(19) 0.061(2) -0.0128(16) 0.0001(16) -0.0005(16)
C3 0.050(2) 0.051(2) 0.053(2) -0.0045(17) 0.0006(17) -0.0085(18)
O3 0.119(3) 0.076(2) 0.095(2) 0.0203(18) 0.0138(19) 0.0273(19)
C4 0.099(3) 0.081(3) 0.064(3) -0.006(2) 0.020(2) -0.022(3)
C5 0.053(2) 0.076(3) 0.096(3) -0.004(2) -0.005(2) 0.004(2)
C6 0.056(2) 0.056(2) 0.0338(18) 0.0011(16) -0.0015(16) -0.0062(19)
C7 0.066(3) 0.052(2) 0.065(2) 0.0056(19) -0.004(2) -0.008(2)
C8 0.099(3) 0.044(2) 0.071(3) 0.004(2) -0.007(2) -0.007(2)
C9 0.089(3) 0.058(3) 0.061(3) -0.007(2) -0.001(2) 0.013(2)
C10 0.064(3) 0.065(3) 0.061(2) -0.007(2) 0.003(2) 0.001(2)
C11 0.056(2) 0.052(2) 0.064(3) -0.011(2) -0.0049(19) 0.0067(19)
C12 0.052(2) 0.050(2) 0.051(2) -0.0104(18) -0.0014(17) -0.0051(18)
C13 0.082(3) 0.058(2) 0.068(3) -0.014(2) 0.004(2) 0.000(2)
C14 0.090(3) 0.070(3) 0.090(3) -0.035(3) 0.024(3) -0.024(3)
C15 0.096(4) 0.118(4) 0.061(3) -0.031(3) 0.005(3) -0.024(3)
C16 0.080(3) 0.108(4) 0.056(3) -0.008(3) -0.006(2) 0.008(3)
C17 0.059(2) 0.071(3) 0.042(2) -0.0027(19) 0.0037(18) -0.003(2)
C18 0.061(3) 0.055(2) 0.074(3) 0.012(2) 0.016(2) 0.006(2)
C19 0.101(3) 0.071(3) 0.066(3) -0.027(2) 0.023(2) -0.017(3)
C20 0.070(3) 0.053(2) 0.045(2) -0.0103(18) 0.0039(19) -0.012(2)
C21 0.077(3) 0.078(3) 0.059(3) -0.006(2) -0.003(2) -0.023(2)
C22 0.102(4) 0.078(3) 0.066(3) 0.002(2) 0.004(3) -0.004(3)
C23 0.098(4) 0.077(3) 0.095(4) -0.009(3) 0.028(3) -0.025(3)
C24 0.077(3) 0.092(3) 0.096(4) -0.027(3) -0.008(3) -0.037(3)
C25 0.072(3) 0.086(3) 0.062(3) -0.007(2) -0.008(2) -0.005(3)

loop_
_atom_type_symbol
_atom_type_description
_atom_type_scat_dispersion_real
_atom_type_scat_dispersion_imag
_atom_type_scat_source
C C 0.0033 0.0016 'International Tables Vol C Tables 4.2.6.8 and 6.1.1.4'
H H 0.0000 0.0000 'International Tables Vol C Tables 4.2.6.8 and 6.1.1.4'
N N 0.0061 0.0033 'International Tables Vol C Tables 4.2.6.8 and 6.1.1.4'
O O 0.0106 0.0060 'International Tables Vol C Tables 4.2.6.8 and 6.1.1.4'
F F 0.0171 0.0103 'International Tables Vol C Tables 4.2.6.8 and 6.1.1.4'

loop_
_geom_angle_atom_site_label_1
_geom_angle_atom_site_label_2
_geom_angle_atom_site_label_3
_geom_angle
C2 N1 C3 126.4(3)
C2 N1 H1A 116.8
C3 N1 H1A 116.8
C19 C1 N3 112.0(3)
C19 C1 C2 124.0(3)
N3 C1 C2 109.8(3)
C19 C1 H1B 102.7
N3 C1 H1B 102.7
C2 C1 H1B 102.7
C6 N2 C10 117.7(3)
O1 C2 N1 124.7(3)
O1 C2 C1 117.6(3)
N1 C2 C1 117.4(3)
C11 N3 C18 111.8(3)
C11 N3 C1 123.8(3)
C18 N3 C1 124.4(3)
N1 C3 C6 106.6(3)
N1 C3 C5 109.2(3)
C6 C3 C5 110.1(3)
N1 C3 C4 111.1(3)
C6 C3 C4 109.0(3)
C5 C3 C4 110.6(3)
C3 C4 H4A 109.5
C3 C4 H4B 109.5
H4A C4 H4B 109.5
C3 C4 H4C 109.5
H4A C4 H4C 109.5
H4B C4 H4C 109.5
C3 C5 H5A 109.5
C3 C5 H5B 109.5
H5A C5 H5B 109.5
C3 C5 H5C 109.5
H5A C5 H5C 109.5
H5B C5 H5C 109.5
N2 C6 C7 121.7(3)
N2 C6 C3 117.1(3)
C7 C6 C3 121.1(3)
C8 C7 C6 119.1(4)
C8 C7 H7A 120.4
C6 C7 H7A 120.4
C7 C8 C9 119.5(4)
C7 C8 H8A 120.3
C9 C8 H8A 120.3
C10 C9 C8 117.8(4)
C10 C9 H9A 121.1
C8 C9 H9A 121.1
N2 C10 C9 124.2(4)
N2 C10 H10A 117.9
C9 C10 H10A 117.9
O2 C11 N3 123.8(3)
O2 C11 C12 130.2(3)
N3 C11 C12 106.0(3)
C13 C12 C17 121.8(3)
C13 C12 C11 129.9(4)
C17 C12 C11 108.3(3)
C12 C13 C14 116.8(4)
C12 C13 H13A 121.6
C14 C13 H13A 121.6
C15 C14 C13 120.2(4)
C15 C14 H14A 119.9
C13 C14 H14A 119.9
C16 C15 C14 122.3(4)
C16 C15 H15A 118.9
C14 C15 H15A 118.9
C15 C16 C17 117.1(4)
C15 C16 H16A 121.4
C17 C16 H16A 121.4
C16 C17 C12 121.8(4)
C16 C17 C18 130.7(4)
C12 C17 C18 107.5(3)
O3 C18 N3 124.9(4)
O3 C18 C17 128.7(4)
N3 C18 C17 106.3(3)
F C19 C1 113.3(3)
F C19 C20 110.5(3)
C1 C19 C20 114.5(3)
F C19 H19A 105.9
C1 C19 H19A 105.9
C20 C19 H19A 105.9
C21 C20 C25 118.5(4)
C21 C20 C19 120.4(4)
C25 C20 C19 121.1(4)
C22 C21 C20 121.0(4)
C22 C21 H21A 119.5
C20 C21 H21A 119.5
C23 C22 C21 119.8(4)
C23 C22 H22A 120.1
C21 C22 H22A 120.1
C22 C23 C24 120.0(4)
C22 C23 H23A 120.0
C24 C23 H23A 120.0
C23 C24 C25 120.3(4)
C23 C24 H24A 119.8
C25 C24 H24A 119.8
C24 C25 C20 120.4(4)
C24 C25 H25A 119.8
C20 C25 H25A 119.8

loop_
_geom_bond_atom_site_label_1
_geom_bond_atom_site_label_2
_geom_bond_distance
F C19 1.358(4)
N1 C2 1.325(4)
N1 C3 1.457(4)
N1 H1A 0.8600
O1 C2 1.224(4)
O2 C11 1.204(4)
C1 C19 1.443(5)
C1 N3 1.448(4)
C1 C2 1.527(5)
C1 H1B 0.9800
N2 C6 1.330(4)
N2 C10 1.334(4)
N3 C11 1.369(4)
N3 C18 1.384(5)
C3 C6 1.518(5)
C3 C5 1.528(5)
C3 C4 1.540(5)
O3 C18 1.201(4)
C4 H4A 0.9600
C4 H4B 0.9600
C4 H4C 0.9600
C5 H5A 0.9600
C5 H5B 0.9600
C5 H5C 0.9600
C6 C7 1.381(4)
C7 C8 1.365(5)
C7 H7A 0.9300
C8 C9 1.373(5)
C8 H8A 0.9300
C9 C10 1.355(5)
C9 H9A 0.9300
C10 H10A 0.9300
C11 C12 1.481(5)
C12 C13 1.366(5)
C12 C17 1.370(4)
C13 C14 1.407(5)
C13 H13A 0.9300
C14 C15 1.375(6)
C14 H14A 0.9300
C15 C16 1.366(6)
C15 H15A 0.9300
C16 C17 1.369(5)
C16 H16A 0.9300
C17 C18 1.477(5)
C19 C20 1.494(5)
C19 H19A 0.9800
C20 C21 1.371(5)
C20 C25 1.373(5)
C21 C22 1.370(5)
C21 H21A 0.9300
C22 C23 1.355(5)
C22 H22A 0.9300
C23 C24 1.364(6)
C23 H23A 0.9300
C24 C25 1.366(5)
C24 H24A 0.9300
C25 H25A 0.9300

loop_
_geom_torsion_atom_site_label_1
_geom_torsion_atom_site_label_2
_geom_torsion_atom_site_label_3
_geom_torsion_atom_site_label_4
_geom_torsion
C3 N1 C2 O1 5.5(6)
C3 N1 C2 C1 -168.7(3)
C19 C1 C2 O1 169.3(4)
N3 C1 C2 O1 33.0(5)
C19 C1 C2 N1 -16.1(6)
N3 C1 C2 N1 -152.4(3)
C19 C1 N3 C11 103.1(4)
C2 C1 N3 C11 -115.1(4)
C19 C1 N3 C18 -75.6(5)
C2 C1 N3 C18 66.2(4)
C2 N1 C3 C6 -179.4(3)
C2 N1 C3 C5 61.7(4)
C2 N1 C3 C4 -60.6(4)
C10 N2 C6 C7 -0.3(5)
C10 N2 C6 C3 179.0(3)
N1 C3 C6 N2 6.7(4)
C5 C3 C6 N2 125.0(3)
C4 C3 C6 N2 -113.4(3)
N1 C3 C6 C7 -174.1(3)
C5 C3 C6 C7 -55.7(4)
C4 C3 C6 C7 65.9(4)
N2 C6 C7 C8 -0.3(5)
C3 C6 C7 C8 -179.5(3)
C6 C7 C8 C9 0.8(6)
C7 C8 C9 C10 -0.8(6)
C6 N2 C10 C9 0.3(5)
C8 C9 C10 N2 0.3(6)
C18 N3 C11 O2 -177.6(4)
C1 N3 C11 O2 3.6(6)
C18 N3 C11 C12 1.2(4)
C1 N3 C11 C12 -177.6(3)
O2 C11 C12 C13 -3.3(7)
N3 C11 C12 C13 178.0(4)
O2 C11 C12 C17 178.3(4)
N3 C11 C12 C17 -0.4(4)
C17 C12 C13 C14 -1.0(5)
C11 C12 C13 C14 -179.2(4)
C12 C13 C14 C15 -0.8(6)
C13 C14 C15 C16 1.2(7)
C14 C15 C16 C17 0.1(7)
C15 C16 C17 C12 -1.8(6)
C15 C16 C17 C18 180.0(4)
C13 C12 C17 C16 2.3(6)
C11 C12 C17 C16 -179.1(3)
C13 C12 C17 C18 -179.1(3)
C11 C12 C17 C18 -0.5(4)
C11 N3 C18 O3 -178.9(4)
C1 N3 C18 O3 -0.1(6)
C11 N3 C18 C17 -1.5(4)
C1 N3 C18 C17 177.3(3)
C16 C17 C18 O3 -3.2(7)
C12 C17 C18 O3 178.4(4)
C16 C17 C18 N3 179.6(4)
C12 C17 C18 N3 1.2(4)
N3 C1 C19 F -177.5(3)
C2 C1 C19 F 47.0(6)
N3 C1 C19 C20 -49.6(5)
C2 C1 C19 C20 174.9(4)
F C19 C20 C21 42.4(5)
C1 C19 C20 C21 -86.9(4)
F C19 C20 C25 -141.7(4)
C1 C19 C20 C25 89.0(5)
C25 C20 C21 C22 -1.5(6)
C19 C20 C21 C22 174.4(4)
C20 C21 C22 C23 -0.2(7)
C21 C22 C23 C24 1.0(7)
C22 C23 C24 C25 -0.2(7)
C23 C24 C25 C20 -1.6(7)
C21 C20 C25 C24 2.4(6)
C19 C20 C25 C24 -173.6(4)
